data_7250360
loop_
_publ_author_name
'Letyagin, Gleb'
'Chernavin, Platon A.'
'Maryunina, Kseniya'
'Tolstikov, Svyatoslav E.'
'Tretyakov, Evgeny V.'
'Romanenko, Galina'
'Bogomyakov, Artem'

_publ_section_title
;
 Specific features of the spin density distribution and magnetic
 properties in a series of pyrazolyl-substituted nitronyl nitroxides: a
 magnetochemical and quantum chemical study
;
_journal_name_full 'Physical Chemistry Chemical Physics'
_journal_paper_doi 10.1039/D5CP01102G
_journal_year 2025
_chemical_formula_sum 'C12 H17 N4 O2'
_chemical_formula_weight 249.29
_space_group_crystal_system monoclinic
_space_group_IT_number 15
_space_group_name_Hall '-C 2yc'
_space_group_name_H-M_alt 'C 1 2/c 1'
_atom_sites_solution_hydrogens difmap
_atom_sites_solution_primary direct
_audit_creation_method SHELXL-2018/3
_audit_update_record
;
2025-03-10 deposited with the CCDC.	2025-05-08 downloaded from the CCDC.
;
_cell_angle_alpha 90
_cell_angle_beta 120.486(8)
_cell_angle_gamma 90
_cell_formula_units_Z 16
_cell_length_a 27.510(4)
_cell_length_b 12.545(2)
_cell_length_c 17.886(3)
_cell_measurement_reflns_used 2641
_cell_measurement_temperature 296(2)
_cell_measurement_theta_max 20.26
_cell_measurement_theta_min 2.31
_cell_volume 5319.3(15)
_computing_cell_refinement 'Bruker SAINT'
_computing_data_collection 'Bruker APEX2'
_computing_data_reduction 'Bruker SAINT'
_computing_molecular_graphics 'Bruker SHELXTL'
_computing_publication_material 'Bruker SHELXTL'
_computing_structure_refinement 'SHELXL-2018/3 (Sheldrick, 2018)'
_computing_structure_solution 'SHELXS-97 (Sheldrick, 2008)'
_diffrn_ambient_temperature 296(2)
_diffrn_measured_fraction_theta_full 0.997
_diffrn_measured_fraction_theta_max 0.996
_diffrn_measurement_device_type 'Bruker APEX-II CCD'
_diffrn_measurement_method '\f and \w scans'
_diffrn_radiation_type MoK\a
_diffrn_radiation_wavelength 0.71073
_diffrn_reflns_av_R_equivalents 0.0717
_diffrn_reflns_av_unetI/netI 0.0825
_diffrn_reflns_Laue_measured_fraction_full 0.997
_diffrn_reflns_Laue_measured_fraction_max 0.996
_diffrn_reflns_limit_h_max 34
_diffrn_reflns_limit_h_min -33
_diffrn_reflns_limit_k_max 15
_diffrn_reflns_limit_k_min -15
_diffrn_reflns_limit_l_max 22
_diffrn_reflns_limit_l_min -21
_diffrn_reflns_number 22259
_diffrn_reflns_point_group_measured_fraction_full 0.997
_diffrn_reflns_point_group_measured_fraction_max 0.996
_diffrn_reflns_theta_full 25.242
_diffrn_reflns_theta_max 26.371
_diffrn_reflns_theta_min 1.718
_exptl_absorpt_coefficient_mu 0.088
_exptl_absorpt_correction_T_max 0.5568
_exptl_absorpt_correction_T_min 0.5020
_exptl_absorpt_correction_type multi-scan
_exptl_absorpt_process_details SADABS
_exptl_crystal_colour dark_blue
_exptl_crystal_density_diffrn 1.245
_exptl_crystal_description rhombic_prism
_exptl_crystal_F_000 2128
_exptl_crystal_size_max 0.46
_exptl_crystal_size_mid 0.25
_exptl_crystal_size_min 0.18
_refine_diff_density_max 0.165
_refine_diff_density_min -0.155
_refine_diff_density_rms 0.040
_refine_ls_extinction_coef 0.00032(6)
_refine_ls_extinction_expression Fc^*^=kFc[1+0.001xFc^2^\l^3^/sin(2\q)]^-1/4^
_refine_ls_extinction_method 'SHELXL-2018/3 (Sheldrick 2018)'
_refine_ls_goodness_of_fit_ref 0.821
_refine_ls_hydrogen_treatment refxyz
_refine_ls_matrix_type full
_refine_ls_number_parameters 428
_refine_ls_number_reflns 5422
_refine_ls_number_restraints 0
_refine_ls_restrained_S_all 0.821
_refine_ls_R_factor_all 0.1212
_refine_ls_R_factor_gt 0.0449
_refine_ls_shift/su_max 0.000
_refine_ls_shift/su_mean 0.000
_refine_ls_structure_factor_coef Fsqd
_refine_ls_weighting_details 'w=1/[\s^2^(Fo^2^)+(0.0416P)^2^] where P=(Fo^2^+2Fc^2^)/3'
_refine_ls_weighting_scheme calc
_refine_ls_wR_factor_gt 0.0838
_refine_ls_wR_factor_ref 0.1049
_reflns_Friedel_coverage 0.000
_reflns_number_gt 2399
_reflns_number_total 5422
_reflns_threshold_expression 'I > 2\s(I)'
_cod_data_source_file d5cp01102g2.cif
_cod_data_source_block 191rs
_cod_original_cell_volume 5319.6(15)
_cod_original_sg_symbol_H-M 'C 2/c'
_cod_database_code 7250360
_shelx_shelxl_version_number 2018/3
_shelx_space_group_comment
; 
The symmetry employed for this shelxl refinement is uniquely defined 
by the following loop, which should always be used as a source of 
symmetry information in preference to the above space-group names. 
They are only intended as comments. 
;

loop_
_space_group_symop_operation_xyz
'x, y, z'
'-x, y, -z+1/2'
'x+1/2, y+1/2, z'
'-x+1/2, y+1/2, -z+1/2'
'-x, -y, -z'
'x, -y, z-1/2'
'-x+1/2, -y+1/2, -z'
'x+1/2, -y+1/2, z-1/2'

loop_
_atom_site_label
_atom_site_type_symbol
_atom_site_fract_x
_atom_site_fract_y
_atom_site_fract_z
_atom_site_U_iso_or_equiv
_atom_site_adp_type
_atom_site_occupancy
_atom_site_site_symmetry_order
_atom_site_calc_flag
_atom_site_refinement_flags_posn
_atom_site_refinement_flags_adp
_atom_site_refinement_flags_occupancy
_atom_site_disorder_assembly
_atom_site_disorder_group
O1A O 0.04421(5) 0.46171(10) 0.15604(10) 0.0558(4) Uani 1 1 d . . . . .
N2A N -0.00338(7) 0.51068(12) 0.12424(11) 0.0423(4) Uani 1 1 d . . . . .
C3A C -0.05843(8) 0.45172(16) 0.07656(13) 0.0440(5) Uani 1 1 d . . . . .
C4A C -0.05736(11) 0.3827(2) 0.00778(17) 0.0591(7) Uani 1 1 d . . . . .
H4AA H -0.0923(10) 0.3488(18) -0.0249(15) 0.089 Uiso 1 1 d . U . . .
H4AB H -0.0510(9) 0.4264(18) -0.0336(15) 0.089 Uiso 1 1 d . U . . .
H4AC H -0.0248(10) 0.3293(17) 0.0412(15) 0.089 Uiso 1 1 d . U . . .
C5A C -0.06271(11) 0.3821(2) 0.14246(17) 0.0658(8) Uani 1 1 d . . . . .
H5AA H -0.0983(10) 0.3452(18) 0.1132(16) 0.099 Uiso 1 1 d . U . . .
H5AB H -0.0299(10) 0.3306(18) 0.1690(16) 0.099 Uiso 1 1 d . U . . .
H5AC H -0.0616(10) 0.4263(19) 0.1896(17) 0.099 Uiso 1 1 d . U . . .
C6A C -0.10094(9) 0.54669(17) 0.04113(15) 0.0521(6) Uani 1 1 d . . . . .
C7A C -0.12316(12) 0.5717(3) -0.05526(19) 0.0828(9) Uani 1 1 d . . . . .
H7AA H -0.1491(11) 0.509(2) -0.0880(19) 0.124 Uiso 1 1 d . U . . .
H7AB H -0.1462(11) 0.639(2) -0.0686(18) 0.124 Uiso 1 1 d . U . . .
H7AC H -0.0890(12) 0.582(2) -0.0637(18) 0.124 Uiso 1 1 d . U . . .
C8A C -0.15008(12) 0.5394(3) 0.0571(3) 0.0988(12) Uani 1 1 d . . . . .
H8AA H -0.1710(13) 0.475(2) 0.031(2) 0.148 Uiso 1 1 d . U . . .
H8AB H -0.1335(13) 0.530(3) 0.120(2) 0.148 Uiso 1 1 d . U . . .
H8AC H -0.1703(13) 0.602(3) 0.036(2) 0.148 Uiso 1 1 d . U . . .
N9A N -0.06439(7) 0.63815(14) 0.09108(12) 0.0556(5) Uani 1 1 d . . . . .
O10A O -0.08497(6) 0.73103(13) 0.08662(12) 0.0906(6) Uani 1 1 d . . . . .
C11A C -0.00884(8) 0.61464(16) 0.13311(13) 0.0423(5) Uani 1 1 d . . . . .
C12A C 0.03637(9) 0.68950(15) 0.17604(13) 0.0424(5) Uani 1 1 d . . . . .
C13A C 0.03349(10) 0.80015(17) 0.18639(17) 0.0583(7) Uani 1 1 d . . . . .
H13A H 0.0011(8) 0.8409(16) 0.1688(13) 0.070 Uiso 1 1 d . U . . .
N14A N 0.08368(8) 0.84575(13) 0.22547(13) 0.0596(5) Uani 1 1 d . . . . .
N15A N 0.11974(7) 0.76404(13) 0.24061(11) 0.0488(5) Uani 1 1 d . . . . .
C16A C 0.17820(10) 0.7813(2) 0.27726(16) 0.0634(7) Uani 1 1 d . . . . .
H16A H 0.1981(8) 0.7102(17) 0.2805(13) 0.076 Uiso 1 1 d . U . . .
C17A C 0.20212(11) 0.8746(2) 0.29926(19) 0.0747(9) Uani 1 1 d . . . . .
H17A H 0.1812(9) 0.9394(18) 0.2926(15) 0.090 Uiso 1 1 d . U . . .
H17B H 0.2416(10) 0.8771(18) 0.3238(16) 0.090 Uiso 1 1 d . U . . .
C18A C 0.09301(9) 0.67032(17) 0.21290(14) 0.0455(6) Uani 1 1 d . . . . .
H18A H 0.1123(8) 0.6078(15) 0.2180(12) 0.055 Uiso 1 1 d . U . . .
O1B O 0.21699(6) 1.53048(11) 0.30968(11) 0.0710(5) Uani 1 1 d . . . . .
N2B N 0.26134(7) 1.48566(13) 0.37072(12) 0.0489(5) Uani 1 1 d . . . . .
C3B C 0.31219(8) 1.54810(16) 0.43427(14) 0.0495(6) Uani 1 1 d . . . . .
C4B C 0.32785(12) 1.6263(2) 0.3856(2) 0.0704(8) Uani 1 1 d . . . . .
H4BA H 0.3638(10) 1.6644(19) 0.4295(17) 0.106 Uiso 1 1 d . U . . .
H4BB H 0.3333(11) 1.591(2) 0.3411(17) 0.106 Uiso 1 1 d . U . . .
H4BC H 0.2977(10) 1.6788(19) 0.3567(17) 0.106 Uiso 1 1 d . U . . .
C5B C 0.29520(12) 1.6070(2) 0.4916(2) 0.0770(9) Uani 1 1 d . . . . .
H5BA H 0.3270(11) 1.650(2) 0.5356(17) 0.115 Uiso 1 1 d . U . . .
H5BB H 0.2635(11) 1.654(2) 0.4552(18) 0.115 Uiso 1 1 d . U . . .
H5BC H 0.2864(11) 1.555(2) 0.5238(18) 0.115 Uiso 1 1 d . U . . .
C6B C 0.35544(8) 1.45709(17) 0.48115(14) 0.0517(6) Uani 1 1 d . . . . .
C7B C 0.39449(12) 1.4359(3) 0.4450(2) 0.0778(9) Uani 1 1 d . . . . .
H7BA H 0.4189(11) 1.497(2) 0.4574(18) 0.117 Uiso 1 1 d . U . . .
H7BB H 0.4141(11) 1.368(2) 0.4724(18) 0.117 Uiso 1 1 d . U . . .
H7BC H 0.3722(11) 1.427(2) 0.3811(18) 0.117 Uiso 1 1 d . U . . .
C8B C 0.39033(12) 1.4670(3) 0.57918(19) 0.0813(9) Uani 1 1 d . . . . .
H8BA H 0.4118(11) 1.533(2) 0.5936(18) 0.122 Uiso 1 1 d . U . . .
H8BB H 0.3657(12) 1.474(2) 0.6059(18) 0.122 Uiso 1 1 d . U . . .
H8BC H 0.4141(11) 1.402(2) 0.6009(19) 0.122 Uiso 1 1 d . U . . .
N9B N 0.31727(7) 1.36302(14) 0.45705(13) 0.0585(5) Uani 1 1 d . . . . .
O10B O 0.33561(7) 1.27166(14) 0.49190(12) 0.0929(6) Uani 1 1 d . . . . .
C11B C 0.26523(9) 1.38233(16) 0.39060(14) 0.0465(6) Uani 1 1 d . . . . .
C12B C 0.22121(8) 1.30500(15) 0.34861(14) 0.0451(6) Uani 1 1 d . . . . .
C13B C 0.22321(10) 1.19459(18) 0.36387(17) 0.0632(7) Uani 1 1 d . . . . .
H13B H 0.2547(9) 1.1532(16) 0.4044(14) 0.076 Uiso 1 1 d . U . . .
N14B N 0.17419(8) 1.14770(13) 0.31382(13) 0.0610(5) Uani 1 1 d . . . . .
N15B N 0.13965(7) 1.22815(13) 0.26547(11) 0.0471(5) Uani 1 1 d . . . . .
C16B C 0.08247(9) 1.21016(19) 0.20357(16) 0.0599(7) Uani 1 1 d . . . . .
H16B H 0.0642(8) 1.2788(17) 0.1724(14) 0.072 Uiso 1 1 d . U . . .
C17B C 0.05818(11) 1.1176(2) 0.1867(2) 0.0763(9) Uani 1 1 d . . . . .
H17C H 0.0811(9) 1.0525(18) 0.2184(15) 0.092 Uiso 1 1 d . U . . .
H17D H 0.0185(10) 1.1121(18) 0.1434(15) 0.092 Uiso 1 1 d . U . . .
C18B C 0.16642(9) 1.32246(16) 0.28439(15) 0.0464(6) Uani 1 1 d . . . . .
H18B H 0.1481(8) 1.3841(15) 0.2578(12) 0.056 Uiso 1 1 d . U . . .

loop_
_atom_site_aniso_label
_atom_site_aniso_U_11
_atom_site_aniso_U_22
_atom_site_aniso_U_33
_atom_site_aniso_U_23
_atom_site_aniso_U_13
_atom_site_aniso_U_12
O1A 0.0376(9) 0.0451(9) 0.0763(11) 0.0045(8) 0.0228(8) 0.0059(7)
N2A 0.0355(10) 0.0394(10) 0.0496(12) -0.0004(9) 0.0198(9) -0.0008(9)
C3A 0.0358(12) 0.0519(13) 0.0414(13) -0.0027(12) 0.0174(11) -0.0088(11)
C4A 0.0590(17) 0.0596(17) 0.0512(18) -0.0109(14) 0.0225(14) -0.0027(13)
C5A 0.0550(17) 0.084(2) 0.0530(18) 0.0014(15) 0.0235(15) -0.0240(14)
C6A 0.0348(12) 0.0610(15) 0.0546(16) -0.0081(13) 0.0184(12) -0.0012(12)
C7A 0.073(2) 0.083(2) 0.058(2) 0.0045(17) 0.0083(16) 0.0242(17)
C8A 0.060(2) 0.102(3) 0.151(3) -0.024(3) 0.066(2) -0.0072(17)
N9A 0.0387(11) 0.0534(12) 0.0649(13) -0.0070(11) 0.0190(10) 0.0077(10)
O10A 0.0566(11) 0.0692(12) 0.1194(16) -0.0140(11) 0.0251(10) 0.0191(9)
C11A 0.0356(13) 0.0448(13) 0.0435(14) -0.0013(11) 0.0178(11) 0.0029(11)
C12A 0.0402(13) 0.0389(12) 0.0440(14) -0.0007(11) 0.0184(11) 0.0021(11)
C13A 0.0497(16) 0.0450(15) 0.0750(18) -0.0035(14) 0.0279(14) 0.0080(13)
N14A 0.0512(12) 0.0410(11) 0.0777(15) -0.0034(11) 0.0262(11) 0.0034(10)
N15A 0.0436(11) 0.0385(11) 0.0528(12) -0.0008(9) 0.0160(9) -0.0006(9)
C16A 0.0425(15) 0.0507(15) 0.0720(18) -0.0012(14) 0.0107(13) -0.0023(13)
C17A 0.0518(17) 0.0584(17) 0.086(2) -0.0047(16) 0.0150(16) -0.0109(15)
C18A 0.0446(15) 0.0337(12) 0.0484(14) 0.0000(11) 0.0163(12) 0.0018(11)
O1B 0.0469(9) 0.0466(9) 0.0812(12) 0.0131(9) 0.0047(9) 0.0036(8)
N2B 0.0386(11) 0.0399(11) 0.0559(13) 0.0025(10) 0.0150(10) -0.0008(9)
C3B 0.0389(13) 0.0493(13) 0.0559(15) -0.0055(12) 0.0209(12) -0.0087(11)
C4B 0.0614(18) 0.0584(17) 0.087(2) 0.0078(16) 0.0345(17) -0.0102(13)
C5B 0.0569(18) 0.082(2) 0.090(2) -0.0312(18) 0.0361(17) -0.0102(15)
C6B 0.0377(13) 0.0569(14) 0.0529(16) 0.0019(12) 0.0173(12) -0.0052(11)
C7B 0.0573(19) 0.085(2) 0.100(2) 0.007(2) 0.0467(18) 0.0092(15)
C8B 0.063(2) 0.097(2) 0.059(2) 0.0049(18) 0.0134(15) -0.0144(16)
N9B 0.0419(12) 0.0459(11) 0.0691(14) 0.0112(11) 0.0145(11) 0.0024(10)
O10B 0.0620(11) 0.0664(12) 0.1064(15) 0.0256(11) 0.0105(10) 0.0087(10)
C11B 0.0354(13) 0.0425(13) 0.0507(15) 0.0058(12) 0.0139(12) 0.0022(11)
C12B 0.0382(13) 0.0390(12) 0.0527(15) 0.0035(11) 0.0192(12) 0.0017(11)
C13B 0.0465(16) 0.0435(14) 0.0774(19) 0.0125(14) 0.0152(14) 0.0049(12)
N14B 0.0511(12) 0.0381(11) 0.0793(15) 0.0064(11) 0.0224(11) -0.0008(10)
N15B 0.0407(11) 0.0360(10) 0.0597(13) -0.0025(10) 0.0218(10) 0.0000(9)
C16B 0.0416(15) 0.0465(15) 0.0792(19) -0.0061(14) 0.0215(14) -0.0032(12)
C17B 0.0488(16) 0.0583(17) 0.097(2) -0.0106(16) 0.0190(16) -0.0091(14)
C18B 0.0427(15) 0.0328(12) 0.0575(16) -0.0024(11) 0.0210(13) -0.0004(11)

loop_
_atom_type_symbol
_atom_type_description
_atom_type_scat_dispersion_real
_atom_type_scat_dispersion_imag
_atom_type_scat_source
C C 0.0033 0.0016 'International Tables Vol C Tables 4.2.6.8 and 6.1.1.4'
H H 0.0000 0.0000 'International Tables Vol C Tables 4.2.6.8 and 6.1.1.4'
N N 0.0061 0.0033 'International Tables Vol C Tables 4.2.6.8 and 6.1.1.4'
O O 0.0106 0.0060 'International Tables Vol C Tables 4.2.6.8 and 6.1.1.4'

loop_
_geom_angle_atom_site_label_1
_geom_angle_atom_site_label_2
_geom_angle_atom_site_label_3
_geom_angle
_geom_angle_site_symmetry_1
_geom_angle_site_symmetry_3
_geom_angle_publ_flag
O1A N2A C11A 124.43(16) . . ?
O1A N2A C3A 121.45(15) . . ?
C11A N2A C3A 114.06(16) . . ?
N2A C3A C4A 108.21(17) . . ?
N2A C3A C5A 107.18(17) . . ?
C4A C3A C5A 110.0(2) . . ?
N2A C3A C6A 100.74(15) . . ?
C4A C3A C6A 115.16(19) . . ?
C5A C3A C6A 114.65(19) . . ?
N9A C6A C8A 109.2(2) . . ?
N9A C6A C7A 106.1(2) . . ?
C8A C6A C7A 109.7(2) . . ?
N9A C6A C3A 101.88(16) . . ?
C8A C6A C3A 115.6(2) . . ?
C7A C6A C3A 113.6(2) . . ?
O10A N9A C11A 124.99(18) . . ?
O10A N9A C6A 121.44(17) . . ?
C11A N9A C6A 113.28(16) . . ?
N2A C11A N9A 108.17(18) . . ?
N2A C11A C12A 125.91(18) . . ?
N9A C11A C12A 125.84(18) . . ?
C18A C12A C13A 103.65(19) . . ?
C18A C12A C11A 127.54(18) . . ?
C13A C12A C11A 128.7(2) . . ?
N14A C13A C12A 112.5(2) . . ?
C13A N14A N15A 103.94(17) . . ?
C18A N15A N14A 112.40(17) . . ?
C18A N15A C16A 125.99(19) . . ?
N14A N15A C16A 121.52(18) . . ?
C17A C16A N15A 124.1(2) . . ?
N15A C18A C12A 107.46(18) . . ?
O1B N2B C11B 124.47(17) . . ?
O1B N2B C3B 122.34(16) . . ?
C11B N2B C3B 112.80(17) . . ?
N2B C3B C4B 109.33(19) . . ?
N2B C3B C5B 106.13(18) . . ?
C4B C3B C5B 110.4(2) . . ?
N2B C3B C6B 100.95(16) . . ?
C4B C3B C6B 115.08(19) . . ?
C5B C3B C6B 114.1(2) . . ?
N9B C6B C8B 109.8(2) . . ?
N9B C6B C7B 106.4(2) . . ?
C8B C6B C7B 109.5(2) . . ?
N9B C6B C3B 101.05(15) . . ?
C8B C6B C3B 115.2(2) . . ?
C7B C6B C3B 114.2(2) . . ?
O10B N9B C11B 125.02(18) . . ?
O10B N9B C6B 121.50(17) . . ?
C11B N9B C6B 113.11(17) . . ?
N2B C11B N9B 108.50(18) . . ?
N2B C11B C12B 125.91(19) . . ?
N9B C11B C12B 125.59(19) . . ?
C18B C12B C13B 103.7(2) . . ?
C18B C12B C11B 127.51(19) . . ?
C13B C12B C11B 128.7(2) . . ?
N14B C13B C12B 112.4(2) . . ?
C13B N14B N15B 104.20(16) . . ?
C18B N15B N14B 112.22(17) . . ?
C18B N15B C16B 126.17(19) . . ?
N14B N15B C16B 121.61(18) . . ?
C17B C16B N15B 124.4(2) . . ?
N15B C18B C12B 107.42(19) . . ?

loop_
_geom_bond_atom_site_label_1
_geom_bond_atom_site_label_2
_geom_bond_distance
_geom_bond_site_symmetry_2
_geom_bond_publ_flag
O1A N2A 1.2882(18) . ?
N2A C11A 1.332(2) . ?
N2A C3A 1.503(2) . ?
C3A C4A 1.517(3) . ?
C3A C5A 1.519(3) . ?
C3A C6A 1.561(3) . ?
C6A N9A 1.488(2) . ?
C6A C8A 1.520(4) . ?
C6A C7A 1.541(4) . ?
N9A O10A 1.280(2) . ?
N9A C11A 1.350(2) . ?
C11A C12A 1.432(3) . ?
C12A C18A 1.371(3) . ?
C12A C13A 1.408(3) . ?
C13A N14A 1.320(3) . ?
N14A N15A 1.355(2) . ?
N15A C18A 1.341(2) . ?
N15A C16A 1.412(3) . ?
C16A C17A 1.302(3) . ?
O1B N2B 1.2827(19) . ?
N2B C11B 1.334(2) . ?
N2B C3B 1.500(2) . ?
C3B C4B 1.512(3) . ?
C3B C5B 1.517(3) . ?
C3B C6B 1.552(3) . ?
C6B N9B 1.491(2) . ?
C6B C8B 1.518(3) . ?
C6B C7B 1.532(3) . ?
N9B O10B 1.280(2) . ?
N9B C11B 1.340(2) . ?
C11B C12B 1.431(3) . ?
C12B C18B 1.372(3) . ?
C12B C13B 1.407(3) . ?
C13B N14B 1.320(3) . ?
N14B N15B 1.355(2) . ?
N15B C18B 1.343(2) . ?
N15B C16B 1.409(3) . ?
C16B C17B 1.296(3) . ?
